data_7248890
loop_
_publ_author_name
'Rakhmanova, Mariana'
'Sukhikh, Taisiya'
'Kovalenko, Ekaterina'

_publ_section_title
;
 Highly tunable emission properties of solid-state supramolecular
 compounds based on Eu mixed-lanthanide complexes and cucurbit[6]uril
;
_journal_issue 29
_journal_name_full CrystEngComm
_journal_page_first 3954
_journal_page_last 3963
_journal_paper_doi 10.1039/D4CE00375F
_journal_volume 26
_journal_year 2024
_chemical_formula_moiety '2(C18 H28 Eu0.5 N13 O14 Tb0.5), 5(N O3), 6(H2 O)'
_chemical_formula_sum 'C36 H68 Eu N31 O49 Tb'
_chemical_formula_weight 2030.09
_space_group_crystal_system triclinic
_space_group_IT_number 2
_space_group_name_Hall '-P 1'
_space_group_name_H-M_alt 'P -1'
_atom_sites_solution_hydrogens mixed
_atom_sites_solution_primary dual
_audit_creation_date 2024-03-01
_audit_creation_method
;
Olex2 1.5
(compiled 2024.02.16 svn.r378c4104 for OlexSys, GUI svn.r6928)
;
_audit_update_record
;
2024-03-01 deposited with the CCDC.	2024-06-14 downloaded from the CCDC.
;
_cell_angle_alpha 73.8223(13)
_cell_angle_beta 87.3313(13)
_cell_angle_gamma 87.7248(12)
_cell_formula_units_Z 2
_cell_length_a 13.4041(2)
_cell_length_b 14.4617(2)
_cell_length_c 18.2115(3)
_cell_measurement_reflns_used 16934
_cell_measurement_temperature 150(2)
_cell_measurement_theta_max 28.9160
_cell_measurement_theta_min 2.2430
_cell_volume 3385.45(9)
_computing_cell_refinement 'CrysAlisPro 1.171.41.123a (Rigaku OD, 2022)'
_computing_data_collection 'CrysAlisPro 1.171.41.123a (Rigaku OD, 2022)'
_computing_data_reduction 'CrysAlisPro 1.171.41.123a (Rigaku OD, 2022)'
_computing_molecular_graphics 'Olex2 1.5 (Dolomanov et al., 2009)'
_computing_publication_material 'Olex2 1.5 (Dolomanov et al., 2009)'
_computing_structure_refinement 'SHELXL 2014/7 (Sheldrick, 2015)'
_computing_structure_solution 'SHELXT  (Sheldrick, 2015)'
_diffrn_ambient_environment N~2~
_diffrn_ambient_temperature 150(2)
_diffrn_detector 'CCD plate'
_diffrn_detector_area_resol_mean 10.6168
_diffrn_detector_type AtlasS2
_diffrn_measured_fraction_theta_full 1.000
_diffrn_measured_fraction_theta_max 0.832
_diffrn_measurement_details
;
List of Runs (angles in degrees, time in seconds):

  # Type    Start    End  Width  t~exp~   \w     \q     \k     \f   Frames
#--------------------------------------------------------------------------
  1  \w    -43.00  31.00   0.50   17.50    --  -10.11  77.00  30.00  148
  2  \w    -10.00  25.00   0.50   17.50    --  -10.11 -99.00 -90.00   70
  3  \w    -33.00  43.00   0.50   17.50    --   10.74 -77.00 150.00  152
  4  \w      2.00  28.00   0.50   17.50    --   10.74  77.00  60.00   52
  5  \w    -13.00  85.00   0.50   17.50    --   10.74  38.00 -30.00  196
  6  \w    -27.00   2.00   0.50   17.50    --   10.74  19.00 -30.00   58
;
_diffrn_measurement_device 'four-circle diffractometer'
_diffrn_measurement_device_type 'New Xcalibur, AtlasS2'
_diffrn_measurement_method '\w scans'
_diffrn_orient_matrix_type 'CrysAlisPro convention (1999,Acta A55,543-557)'
_diffrn_orient_matrix_UB_11 0.0052050000
_diffrn_orient_matrix_UB_12 -0.0431162000
_diffrn_orient_matrix_UB_13 -0.0113281000
_diffrn_orient_matrix_UB_21 -0.0342295000
_diffrn_orient_matrix_UB_22 0.0189042000
_diffrn_orient_matrix_UB_23 -0.0293902000
_diffrn_orient_matrix_UB_31 0.0401207000
_diffrn_orient_matrix_UB_32 0.0198420000
_diffrn_orient_matrix_UB_33 -0.0255879000
_diffrn_radiation_monochromator graphite
_diffrn_radiation_probe x-ray
_diffrn_radiation_type 'Mo K\a'
_diffrn_radiation_wavelength 0.71073
_diffrn_reflns_av_R_equivalents 0.0228
_diffrn_reflns_av_unetI/netI 0.0360
_diffrn_reflns_Laue_measured_fraction_full 1.000
_diffrn_reflns_Laue_measured_fraction_max 0.832
_diffrn_reflns_limit_h_max 13
_diffrn_reflns_limit_h_min -17
_diffrn_reflns_limit_k_max 19
_diffrn_reflns_limit_k_min -17
_diffrn_reflns_limit_l_max 21
_diffrn_reflns_limit_l_min -24
_diffrn_reflns_number 32288
_diffrn_reflns_point_group_measured_fraction_full 1.000
_diffrn_reflns_point_group_measured_fraction_max 0.832
_diffrn_reflns_theta_full 25.242
_diffrn_reflns_theta_max 29.100
_diffrn_reflns_theta_min 1.882
_diffrn_source 'fine-focus sealed X-ray tube'
_diffrn_source_current 1.4
_diffrn_source_power 0.07
_diffrn_source_type 'Enhance (Mo) X-ray Source'
_diffrn_source_voltage 50.0
_exptl_absorpt_coefficient_mu 2.095
_exptl_absorpt_correction_T_max 1.00000
_exptl_absorpt_correction_T_min 0.97973
_exptl_absorpt_correction_type multi-scan
_exptl_absorpt_process_details
;
CrysAlisPro 1.171.41.123a (Rigaku Oxford Diffraction, 2022)
Empirical absorption correction using spherical harmonics,
implemented in SCALE3 ABSPACK scaling algorithm.
;
_exptl_crystal_colour colourless
_exptl_crystal_colour_primary colourless
_exptl_crystal_density_diffrn 1.991
_exptl_crystal_description prism
_exptl_crystal_F_000 2042
_exptl_crystal_preparation Luminescent
_exptl_crystal_size_max 0.21
_exptl_crystal_size_mid 0.2
_exptl_crystal_size_min 0.11
_refine_diff_density_max 1.161
_refine_diff_density_min -0.719
_refine_diff_density_rms 0.090
_refine_ls_extinction_method none
_refine_ls_goodness_of_fit_ref 1.030
_refine_ls_hydrogen_treatment constr
_refine_ls_matrix_type full
_refine_ls_number_parameters 1209
_refine_ls_number_reflns 15136
_refine_ls_number_restraints 329
_refine_ls_restrained_S_all 1.031
_refine_ls_R_factor_all 0.0335
_refine_ls_R_factor_gt 0.0263
_refine_ls_shift/su_max 0.008
_refine_ls_shift/su_mean 0.000
_refine_ls_structure_factor_coef Fsqd
_refine_ls_weighting_details 'w=1/[\s^2^(Fo^2^)+(0.0217P)^2^+3.5158P] where P=(Fo^2^+2Fc^2^)/3'
_refine_ls_weighting_scheme calc
_refine_ls_wR_factor_gt 0.0567
_refine_ls_wR_factor_ref 0.0603
_reflns_Friedel_coverage 0.000
_reflns_number_gt 13176
_reflns_number_total 15136
_reflns_threshold_expression 'I > 2\s(I)'
_cod_data_source_file d4ce00375f2.cif
_cod_data_source_block km780-4
_cod_depositor_comments 'Adding full bibliography for 7248890--7248896.cif.'
_cod_database_code 7248890
_shelx_shelxl_version_number 2014/7
_chemical_oxdiff_formula TbEuC36H36N24O12(H2O)10(NO3)6
_shelx_space_group_comment
;
The symmetry employed for this shelxl refinement is uniquely defined
by the following loop, which should always be used as a source of
symmetry information in preference to the above space-group names.
They are only intended as comments.
;
_cell_oxdiff_angle_alpha 73.8223(13)
_cell_oxdiff_angle_beta 87.3313(13)
_cell_oxdiff_angle_gamma 87.7248(12)
_cell_oxdiff_length_a 13.4041(2)
_cell_oxdiff_length_b 14.4617(2)
_cell_oxdiff_length_c 18.2115(3)
_cell_oxdiff_measurement_reflns_used 16934
_cell_oxdiff_volume 3385.45(9)
_shelx_estimated_absorpt_t_max 0.802
_shelx_estimated_absorpt_t_min 0.667
_reflns_odcompleteness_completeness 99.96
_reflns_odcompleteness_iscentric 1
_reflns_odcompleteness_theta 25.63
_olex2_refinement_description
;
1. Fixed Uiso
 At 1.2 times of:
  All C(H) groups, All C(H,H) groups
 At 1.5 times of:
  All O(H,H) groups
2. Shared sites
{Eu2, Tb2}
{Eu1, Tb1}
3. Restrained distances
 H3WB-O61_$1
 2.1 with sigma of 0.04
 N7-O71N \\sim N7-O72N \\sim N7-O73N \\sim N7A-O71A \\sim N7A-O72A \\sim
N7A-O73A \\sim N8-O81N \\sim N8-
 O82N \\sim N8-O83N \\sim N8A-O81A \\sim N8A-O82A \\sim N8A-O83A
 with sigma of 0.01
 O71N-O72N \\sim O72N-O73N \\sim O73N-O71N \\sim O81N-O82N \\sim O82N-O83N
\\sim O83N-O81N
 with sigma of 0.01
4. Restrained planarity
 N7A, O71A, O72A, O73A
 with sigma of 0.03
5. Uiso/Uaniso restraints and constraints
N7 \\sim O71N \\sim O72N \\sim O73N \\sim N7A \\sim O71A \\sim O72A \\sim O73A:
within 2A with sigma of 0.01 and sigma for terminal atoms of 0.01 within 2A
N8 \\sim O81N \\sim O82N \\sim O83N \\sim N8A \\sim O81A \\sim O82A \\sim O83A:
within 2A with sigma of 0.01 and sigma for terminal atoms of 0.01 within 2A
N4 \\sim O41N \\sim O42N \\sim O43N: within 2A with sigma of 0.01 and sigma for
terminal atoms of 0.01 within 2A
Uanis(Eu2) = Uanis(Tb2)
Uanis(Eu1) = Uanis(Tb1)
6. Others
 Fixed Sof: Eu1(0.5) Eu2(0.5) N7(0.25) O71N(0.25) O72N(0.25) O73N(0.25)
 N7A(0.25) O71A(0.25) O72A(0.25) O73A(0.25) N8(0.25) O81N(0.25) O82N(0.25)
 O83N(0.25) N8A(0.25) O81A(0.25) O82A(0.25) O83A(0.25) Tb2(0.5) Tb1(0.5)
7.a Free rotating group:
 O11M(H11A,H11B), O13M(H13A,H13B), O14M(H14A,H14B), O21M(H21A,H21B), O25M(H25C,
 H25D), O1W(H1WA,H1WB), O2W(H2WA,H2WB), O3W(H3WA,H3WB), O4W(H4WA,H4WB),
 O5W(H5WA,H5WB), O6W(H6WA,H6WB)
7.b Rotating group:
 O12M(H12A,H12B), O15M(H15A,H15B), O22M(H22A,H22B), O23M(H23A,H23B), O24M(H24A,
 H24B)
7.c Ternary CH refined with riding coordinates:
 C13(H13), C14(H14), C23(H23), C24(H24), C33(H33), C34(H34), C43(H43),
 C44(H44), C53(H53), C54(H54), C63(H63), C64(H64)
7.d Secondary CH2 refined with riding coordinates:
 C15(H15C,H15D), C16(H16A,H16B), C25(H25A,H25B), C26(H26A,H26B), C35(H35A,
 H35B), C36(H36A,H36B), C45(H45A,H45B), C46(H46A,H46B), C55(H55A,H55B),
 C56(H56A,H56B), C65(H65A,H65B), C66(H66A,H66B)
;
_olex2_submission_special_instructions 'No special instructions were received'
_oxdiff_exptl_absorpt_empirical_details
;
Empirical correction (ABSPACK) includes:
- Absorption correction using spherical harmonics
- Frame scaling
;
_oxdiff_exptl_absorpt_empirical_full_max 1.079
_oxdiff_exptl_absorpt_empirical_full_min 0.958

loop_
_space_group_symop_operation_xyz
'x, y, z'
'-x, -y, -z'

loop_
_atom_site_label
_atom_site_type_symbol
_atom_site_fract_x
_atom_site_fract_y
_atom_site_fract_z
_atom_site_U_iso_or_equiv
_atom_site_adp_type
_atom_site_occupancy
_atom_site_site_symmetry_order
_atom_site_calc_flag
_atom_site_refinement_flags_posn
_atom_site_refinement_flags_adp
_atom_site_refinement_flags_occupancy
_atom_site_disorder_assembly
_atom_site_disorder_group
Eu1 Eu 0.95215(2) 0.91771(2) 0.22471(2) 0.01234(4) Uani 0.5 1 d . . P A 3
O11M O 0.78704(15) 0.84046(14) 0.24423(11) 0.0230(4) Uani 1 1 d G . . . .
H11A H 0.7295 0.8670 0.2513 0.034 Uiso 1 1 d G U . A .
H11B H 0.7807 0.7800 0.2687 0.034 Uiso 1 1 d G U . A .
O12M O 0.99034(15) 0.75972(13) 0.21139(10) 0.0188(4) Uani 1 1 d . . . . .
H12A H 0.9378 0.7243 0.2250 0.028 Uiso 1 1 d R U . A .
H12B H 1.0010 0.7629 0.1632 0.028 Uiso 1 1 d R U . . .
O13M O 1.08656(16) 0.92596(16) 0.13024(11) 0.0259(5) Uani 1 1 d G . . . .
H13A H 1.0840 0.9072 0.0890 0.039 Uiso 1 1 d G U . A .
H13B H 1.1496 0.9346 0.1345 0.039 Uiso 1 1 d G U . A .
O14M O 1.00490(16) 1.08324(14) 0.18840(11) 0.0213(4) Uani 1 1 d G . . . .
H14A H 1.0452 1.1080 0.2135 0.032 Uiso 1 1 d G U . A .
H14B H 1.0012 1.1254 0.1439 0.032 Uiso 1 1 d G U . A .
O15M O 0.87431(17) 0.99661(14) 0.31159(12) 0.0300(5) Uani 1 1 d . . . . .
H15A H 0.8520 1.0533 0.2865 0.045 Uiso 1 1 d R U . A .
H15B H 0.8211 0.9660 0.3328 0.045 Uiso 1 1 d R U . . .
N1 N 0.81886(18) 0.97441(16) 0.09721(13) 0.0193(5) Uani 1 1 d . . . . .
O11N O 0.82201(15) 1.02004(13) 0.14718(11) 0.0213(4) Uani 1 1 d . . . . .
O12N O 0.88617(15) 0.91069(14) 0.09832(11) 0.0223(4) Uani 1 1 d . . . . .
O13N O 0.75211(17) 0.99036(15) 0.05104(12) 0.0304(5) Uani 1 1 d . . . . .
O11 O 1.10435(14) 0.91591(13) 0.28600(10) 0.0169(4) Uani 1 1 d . . . . .
O12 O 1.28997(15) 0.83118(14) 0.59533(10) 0.0201(4) Uani 1 1 d . . . . .
C11 C 1.1715(2) 0.88452(18) 0.33106(14) 0.0136(5) Uani 1 1 d . . . . .
C12 C 1.2874(2) 0.83172(18) 0.52844(14) 0.0143(5) Uani 1 1 d . . . . .
C13 C 1.3174(2) 0.87791(18) 0.39597(14) 0.0135(5) Uani 1 1 d . . . . .
H13 H 1.3837 0.8768 0.3686 0.016 Uiso 1 1 calc R U . . .
C14 C 1.27078(19) 0.77731(18) 0.42002(14) 0.0135(5) Uani 1 1 d . . . . .
H14 H 1.3185 0.7265 0.4108 0.016 Uiso 1 1 calc R U . . .
N11 N 1.24420(16) 0.93793(15) 0.34635(11) 0.0131(4) Uani 1 1 d . . . . .
N12 N 1.18600(17) 0.79108(15) 0.37197(12) 0.0138(5) Uani 1 1 d . . . . .
N13 N 1.24679(17) 0.76254(15) 0.50128(12) 0.0143(5) Uani 1 1 d . . . . .
N14 N 1.32691(17) 0.90009(15) 0.46726(12) 0.0142(5) Uani 1 1 d . . . . .
C15 C 1.1202(2) 0.71480(18) 0.37032(14) 0.0138(5) Uani 1 1 d . . . . .
H15C H 1.0911 0.7299 0.3192 0.017 Uiso 1 1 calc R U . . .
H15D H 1.1599 0.6539 0.3779 0.017 Uiso 1 1 calc R U . . .
C16 C 1.20992(19) 0.67356(19) 0.55190(14) 0.0150(5) Uani 1 1 d . . . . .
H16A H 1.2344 0.6657 0.6038 0.018 Uiso 1 1 calc R U . . .
H16B H 1.2375 0.6189 0.5338 0.018 Uiso 1 1 calc R U . . .
O21 O 0.92705(14) 0.80507(13) 0.35338(10) 0.0177(4) Uani 1 1 d . . . . .
O22 O 1.07637(14) 0.68586(14) 0.67870(10) 0.0190(4) Uani 1 1 d . . . . .
C21 C 0.9508(2) 0.74779(18) 0.41403(14) 0.0128(5) Uani 1 1 d . . . . .
C22 C 1.0449(2) 0.67339(18) 0.61989(14) 0.0133(5) Uani 1 1 d . . . . .
C23 C 1.0449(2) 0.63602(18) 0.50377(14) 0.0132(5) Uani 1 1 d . . . . .
H23 H 1.0665 0.5693 0.5029 0.016 Uiso 1 1 calc R U . . .
C24 C 0.9361(2) 0.63978(18) 0.53586(14) 0.0140(5) Uani 1 1 d . . . . .
H24 H 0.9019 0.5777 0.5419 0.017 Uiso 1 1 calc R U . . .
N21 N 1.04027(17) 0.70079(15) 0.42753(12) 0.0139(5) Uani 1 1 d . . . . .
N22 N 0.88946(16) 0.71901(15) 0.47774(12) 0.0139(5) Uani 1 1 d . . . . .
N23 N 0.94833(17) 0.65792(15) 0.60838(12) 0.0141(5) Uani 1 1 d . . . . .
N24 N 1.10174(17) 0.66999(15) 0.55636(12) 0.0144(5) Uani 1 1 d . . . . .
C25 C 0.78199(19) 0.73727(19) 0.47478(14) 0.0146(5) Uani 1 1 d . . . . .
H25A H 0.7641 0.7643 0.4207 0.018 Uiso 1 1 calc R U . . .
H25B H 0.7479 0.6753 0.4949 0.018 Uiso 1 1 calc R U . . .
C26 C 0.8667(2) 0.66311(18) 0.66199(14) 0.0139(5) Uani 1 1 d . . . . .
H26A H 0.8930 0.6496 0.7139 0.017 Uiso 1 1 calc R U . . .
H26B H 0.8185 0.6127 0.6627 0.017 Uiso 1 1 calc R U . . .
O31 O 0.71491(14) 0.93520(13) 0.41549(10) 0.0184(4) Uani 1 1 d . . . . .
O32 O 0.89146(15) 0.82114(13) 0.72735(11) 0.0200(4) Uani 1 1 d . . . . .
C31 C 0.71066(19) 0.89355(19) 0.48444(14) 0.0145(5) Uani 1 1 d . . . . .
C32 C 0.8265(2) 0.82317(19) 0.68209(14) 0.0152(5) Uani 1 1 d . . . . .
C33 C 0.7257(2) 0.77345(18) 0.59981(14) 0.0133(5) Uani 1 1 d . . . . .
H33 H 0.6800 0.7178 0.6159 0.016 Uiso 1 1 calc R U . . .
C34 C 0.6780(2) 0.86534(18) 0.61612(14) 0.0140(5) Uani 1 1 d . . . . .
H34 H 0.6119 0.8524 0.6443 0.017 Uiso 1 1 calc R U . . .
N31 N 0.74542(17) 0.80262(15) 0.51771(12) 0.0145(5) Uani 1 1 d . . . . .
N32 N 0.66805(17) 0.93041(15) 0.54018(12) 0.0152(5) Uani 1 1 d . . . . .
N33 N 0.75160(17) 0.89184(15) 0.66192(12) 0.0147(5) Uani 1 1 d . . . . .
N34 N 0.81494(16) 0.75624(15) 0.64330(12) 0.0137(4) Uani 1 1 d . . . . .
C35 C 0.6146(2) 1.02256(18) 0.52514(15) 0.0159(5) Uani 1 1 d . . . . .
H35A H 0.5899 1.0393 0.4725 0.019 Uiso 1 1 calc R U . . .
H35B H 0.5557 1.0161 0.5609 0.019 Uiso 1 1 calc R U . . .
C36 C 0.7336(2) 0.96563(18) 0.70100(14) 0.0153(5) Uani 1 1 d . . . . .
H36A H 0.7750 0.9504 0.7467 0.018 Uiso 1 1 calc R U . . .
H36B H 0.6627 0.9645 0.7189 0.018 Uiso 1 1 calc R U . . .
Eu2 Eu 0.53515(2) 0.42735(2) 0.71546(2) 0.01252(4) Uani 0.5 1 d . . P B 1
O21M O 0.40498(16) 0.43439(17) 0.62668(12) 0.0284(5) Uani 1 1 d G . . . .
H21A H 0.4129 0.4157 0.5853 0.043 Uiso 1 1 d G U . B .
H21B H 0.3406 0.4411 0.6326 0.043 Uiso 1 1 d G U . B .
O22M O 0.50883(15) 0.26868(13) 0.70409(11) 0.0206(4) Uani 1 1 d . . . . .
H22A H 0.5075 0.2706 0.6558 0.031 Uiso 1 1 d R U . B .
H22B H 0.5603 0.2316 0.7209 0.031 Uiso 1 1 d R U . . .
O23M O 0.70211(14) 0.34394(14) 0.72768(10) 0.0191(4) Uani 1 1 d . . . . .
H23A H 0.7425 0.3744 0.7485 0.029 Uiso 1 1 d R U . B .
H23B H 0.6974 0.2872 0.7602 0.029 Uiso 1 1 d R U . . .
O24M O 0.60483(15) 0.49441(14) 0.80639(11) 0.0224(4) Uani 1 1 d . . . . .
H24A H 0.6325 0.5486 0.7827 0.034 Uiso 1 1 d R U . B .
H24B H 0.6540 0.4576 0.8283 0.034 Uiso 1 1 d R U . . .
O25M O 0.48205(16) 0.59416(13) 0.68076(11) 0.0242(5) Uani 1 1 d G . . . .
H25C H 0.4546 0.6263 0.7105 0.036 Uiso 1 1 d G U . B .
H25D H 0.4946 0.6374 0.6377 0.036 Uiso 1 1 d G U . B .
N2 N 0.67648(17) 0.48556(15) 0.58675(12) 0.0166(5) Uani 1 1 d . . . . .
O21N O 0.67252(15) 0.52792(13) 0.63920(10) 0.0188(4) Uani 1 1 d . . . . .
O22N O 0.60709(14) 0.42886(13) 0.58684(10) 0.0175(4) Uani 1 1 d . . . . .
O23N O 0.74588(15) 0.49795(14) 0.53886(11) 0.0255(5) Uani 1 1 d . . . . .
O41 O 0.55227(14) 0.30780(13) 0.84035(10) 0.0170(4) Uani 1 1 d . . . . .
O42 O 0.38801(15) 0.18574(14) 1.17095(10) 0.0209(4) Uani 1 1 d . . . . .
C41 C 0.5246(2) 0.24872(18) 0.90033(14) 0.0133(5) Uani 1 1 d . . . . .
C42 C 0.4200(2) 0.17651(18) 1.10926(15) 0.0157(6) Uani 1 1 d . . . . .
C43 C 0.5310(2) 0.13637(19) 1.01977(14) 0.0153(5) Uani 1 1 d . . . . .
H43 H 0.5606 0.0700 1.0272 0.018 Uiso 1 1 calc R U . . .
C44 C 0.4230(2) 0.14424(18) 0.99103(14) 0.0152(5) Uani 1 1 d . . . . .
H44 H 0.4001 0.0808 0.9871 0.018 Uiso 1 1 calc R U . . .
N41 N 0.58392(17) 0.20672(16) 0.95894(12) 0.0155(5) Uani 1 1 d . . . . .
N42 N 0.43130(17) 0.21389(15) 0.91671(12) 0.0154(5) Uani 1 1 d . . . . .
N43 N 0.36519(17) 0.17662(16) 1.04845(12) 0.0163(5) Uani 1 1 d . . . . .
N44 N 0.51855(17) 0.16098(16) 1.09112(12) 0.0163(5) Uani 1 1 d . . . . .
C45 C 0.3526(2) 0.23814(19) 0.86328(15) 0.0157(5) Uani 1 1 d . . . . .
H45A H 0.3093 0.1820 0.8716 0.019 Uiso 1 1 calc R U . . .
H45B H 0.3823 0.2515 0.8107 0.019 Uiso 1 1 calc R U . . .
C46 C 0.2580(2) 0.19384(19) 1.04686(15) 0.0183(6) Uani 1 1 d . . . . .
H46A H 0.2308 0.1835 1.0999 0.022 Uiso 1 1 calc R U . . .
H46B H 0.2276 0.1465 1.0251 0.022 Uiso 1 1 calc R U . . .
O51 O 0.38407(14) 0.43621(13) 0.78390(10) 0.0177(4) Uani 1 1 d . . . . .
O52 O 0.19378(15) 0.35293(14) 1.10398(10) 0.0201(4) Uani 1 1 d . . . . .
C51 C 0.3154(2) 0.41212(19) 0.83232(14) 0.0142(5) Uani 1 1 d . . . . .
C52 C 0.1962(2) 0.36003(19) 1.03529(15) 0.0158(6) Uani 1 1 d . . . . .
C53 C 0.2061(2) 0.31537(19) 0.92188(14) 0.0157(5) Uani 1 1 d . . . . .
H53 H 0.1536 0.2734 0.9122 0.019 Uiso 1 1 calc R U . . .
C54 C 0.1694(2) 0.42251(18) 0.90448(14) 0.0149(5) Uani 1 1 d . . . . .
H54 H 0.1036 0.4335 0.8793 0.018 Uiso 1 1 calc R U . . .
N51 N 0.29188(17) 0.32054(15) 0.86950(12) 0.0147(5) Uani 1 1 d . . . . .
N52 N 0.24960(17) 0.47406(15) 0.85379(12) 0.0140(5) Uani 1 1 d . . . . .
N53 N 0.16214(17) 0.43752(16) 0.97978(12) 0.0163(5) Uani 1 1 d . . . . .
N54 N 0.22987(17) 0.29035(16) 1.00219(12) 0.0161(5) Uani 1 1 d . . . . .
C55 C 0.2423(2) 0.57460(19) 0.80952(14) 0.0163(6) Uani 1 1 d . . . . .
H55A H 0.2850 0.5838 0.7623 0.020 Uiso 1 1 calc R U . . .
H55B H 0.1725 0.5905 0.7941 0.020 Uiso 1 1 calc R U . . .
C56 C 0.1231(2) 0.52559(19) 0.99542(15) 0.0157(5) Uani 1 1 d . . . . .
H56A H 0.0631 0.5480 0.9650 0.019 Uiso 1 1 calc R U . . .
H56B H 0.1018 0.5109 1.0501 0.019 Uiso 1 1 calc R U . . .
O61 O 0.41002(15) 0.70357(14) 0.77436(11) 0.0222(4) Uani 1 1 d . . . . .
O62 O 0.23671(14) 0.59009(13) 1.10189(10) 0.0172(4) Uani 1 1 d . . . . .
C61 C 0.3475(2) 0.70368(19) 0.82581(14) 0.0162(6) Uani 1 1 d . . . . .
C62 C 0.2362(2) 0.63290(19) 1.03330(14) 0.0147(5) Uani 1 1 d . . . . .
C63 C 0.2024(2) 0.67100(18) 0.90351(14) 0.0138(5) Uani 1 1 d . . . . .
H63 H 0.1359 0.6909 0.8806 0.017 Uiso 1 1 calc R U . . .
C64 C 0.2552(2) 0.75647(19) 0.91942(14) 0.0148(5) Uani 1 1 d . . . . .
H64 H 0.2110 0.8157 0.9094 0.018 Uiso 1 1 calc R U . . .
N61 N 0.27223(17) 0.64002(16) 0.85103(12) 0.0162(5) Uani 1 1 d . . . . .
N62 N 0.34128(17) 0.76918(16) 0.86738(12) 0.0157(5) Uani 1 1 d . . . . .
N63 N 0.27767(17) 0.72006(15) 0.99994(12) 0.0151(5) Uani 1 1 d . . . . .
N64 N 0.19303(17) 0.60260(15) 0.97847(12) 0.0150(5) Uani 1 1 d . . . . .
C65 C 0.4048(2) 0.85116(19) 0.85396(15) 0.0180(6) Uani 1 1 d . . . . .
H65A H 0.4368 0.8632 0.8022 0.022 Uiso 1 1 calc R U . . .
H65B H 0.3629 0.9087 0.8551 0.022 Uiso 1 1 calc R U . . .
C66 C 0.3089(2) 0.78148(19) 1.04429(14) 0.0154(5) Uani 1 1 d . . . . .
H66A H 0.2864 0.7541 1.0983 0.019 Uiso 1 1 calc R U . . .
H66B H 0.2757 0.8456 1.0255 0.019 Uiso 1 1 calc R U . . .
N3 N 1.03287(17) 0.78637(17) 0.00768(12) 0.0185(5) Uani 1 1 d . . . . .
O31N O 1.07191(17) 0.86537(15) 0.00012(11) 0.0286(5) Uani 1 1 d . . . . .
O32N O 1.03010(16) 0.72445(15) 0.07167(11) 0.0250(5) Uani 1 1 d . . . . .
O33N O 0.99774(17) 0.76763(15) -0.04853(11) 0.0293(5) Uani 1 1 d . . . . .
N4 N 0.8696(2) 0.57801(18) 0.33031(14) 0.0273(6) Uani 1 1 d . U . . .
O41N O 0.8088(2) 0.5467(2) 0.38214(16) 0.0684(10) Uani 1 1 d . U . . .
O42N O 0.84385(19) 0.63426(17) 0.26858(13) 0.0401(6) Uani 1 1 d . U . . .
O43N O 0.96004(18) 0.55559(17) 0.34106(14) 0.0412(6) Uani 1 1 d . U . . .
N5 N 0.46970(17) 0.27659(17) 0.50833(13) 0.0188(5) Uani 1 1 d . . . . .
O51N O 0.44166(17) 0.36183(15) 0.50018(11) 0.0278(5) Uani 1 1 d . . . . .
O52N O 0.47038(17) 0.21793(14) 0.57368(11) 0.0267(5) Uani 1 1 d . . . . .
O53N O 0.49586(17) 0.24838(15) 0.45114(11) 0.0291(5) Uani 1 1 d . . . . .
N6 N 0.63627(19) 0.07515(17) 0.83923(13) 0.0205(5) Uani 1 1 d . . . . .
O61N O 0.65524(17) 0.13918(15) 0.77821(11) 0.0302(5) Uani 1 1 d . . . . .
O62N O 0.54797(17) 0.05177(16) 0.85858(13) 0.0348(5) Uani 1 1 d . . . . .
O63N O 0.70476(18) 0.03490(16) 0.88060(13) 0.0348(5) Uani 1 1 d . . . . .
N7 N 1.0203(12) 1.0201(13) 0.4644(11) 0.089(3) Uani 0.25 1 d D U P C -1
O71N O 1.0114(13) 0.9576(12) 0.4302(11) 0.080(3) Uani 0.25 1 d D U P C -1
O72N O 1.0915(10) 1.0143(15) 0.5057(10) 0.079(3) Uani 0.25 1 d D U P C -1
O73N O 0.9651(13) 1.0928(11) 0.4485(9) 0.090(3) Uani 0.25 1 d D U P C -1
N7A N 1.0036(11) 1.0336(11) 0.4694(8) 0.086(3) Uani 0.25 1 d D U P D -2
O71A O 1.0609(13) 1.0484(15) 0.5146(10) 0.088(3) Uani 0.25 1 d D U P D -2
O72A O 1.0274(15) 0.9918(14) 0.4201(11) 0.081(3) Uani 0.25 1 d D U P D -2
O73A O 0.9164(12) 1.0619(16) 0.4736(10) 0.094(3) Uani 0.25 1 d D U P D -2
N8 N 0.4653(14) 0.5058(12) 0.9712(9) 0.080(3) Uani 0.25 1 d D U P E -1
O81N O 0.4778(11) 0.4472(11) 0.9331(8) 0.067(3) Uani 0.25 1 d D U P E -1
O82N O 0.5174(15) 0.5782(10) 0.9552(9) 0.085(3) Uani 0.25 1 d D U P E -1
O83N O 0.4052(10) 0.4911(13) 1.0258(8) 0.074(3) Uani 0.25 1 d D U P E -1
N8A N 0.4984(11) 0.536(2) 0.9696(11) 0.081(3) Uani 0.25 1 d D U P F -2
O81A O 0.5825(13) 0.5694(14) 0.9588(10) 0.081(3) Uani 0.25 1 d D U P F -2
O82A O 0.4480(11) 0.5529(13) 1.0222(8) 0.081(3) Uani 0.25 1 d D U P F -2
O83A O 0.4679(12) 0.4962(13) 0.9231(9) 0.075(3) Uani 0.25 1 d D U P F -2
O1W O 0.82246(17) 1.18057(15) 0.27223(11) 0.0257(5) Uani 1 1 d G . . . .
H1WA H 0.7811 1.1888 0.3082 0.038 Uiso 1 1 d G U . . .
H1WB H 0.8755 1.2110 0.2770 0.038 Uiso 1 1 d G U . . .
O2W O 1.39665(19) 1.07942(17) 0.74599(17) 0.0438(6) Uani 1 1 d G . . . .
H2WA H 1.4034 1.0395 0.7181 0.066 Uiso 1 1 d G U . . .
H2WB H 1.4481 1.0672 0.7748 0.066 Uiso 1 1 d G U . . .
O3W O 1.4276(2) 0.9309(2) 0.66855(13) 0.0458(7) Uani 1 1 d G . . . .
H3WA H 1.3761 0.9456 0.6397 0.069 Uiso 1 1 d G U . . .
H3WB H 1.4300 0.8684 0.6829 0.069 Uiso 1 1 d DG U . . .
O4W O 0.86119(16) 0.43400(16) 0.75539(11) 0.0268(5) Uani 1 1 d G . . . .
H4WA H 0.8620 0.4361 0.8027 0.040 Uiso 1 1 d G U . . .
H4WB H 0.9237 0.4341 0.7407 0.040 Uiso 1 1 d G U . . .
O5W O 0.67643(17) 0.66520(15) 0.77650(11) 0.0254(5) Uani 1 1 d G . . . .
H5WA H 0.6348 0.7076 0.7870 0.038 Uiso 1 1 d G U . . .
H5WB H 0.7226 0.6580 0.8098 0.038 Uiso 1 1 d G U . . .
O6W O 0.00430(18) 0.3930(2) 1.16658(12) 0.0427(7) Uani 1 1 d G . . . .
H6WA H 0.0582 0.3665 1.1525 0.064 Uiso 1 1 d G U . . .
H6WB H -0.0107 0.3566 1.2122 0.064 Uiso 1 1 d G U . . .
Tb2 Tb 0.53515(2) 0.42735(2) 0.71546(2) 0.01252(4) Uani 0.5 1 d . . P B 2
Tb1 Tb 0.95215(2) 0.91771(2) 0.22471(2) 0.01234(4) Uani 0.5 1 d . . P A 4

loop_
_atom_site_aniso_label
_atom_site_aniso_U_11
_atom_site_aniso_U_22
_atom_site_aniso_U_33
_atom_site_aniso_U_23
_atom_site_aniso_U_13
_atom_site_aniso_U_12
Eu1 0.01324(7) 0.01295(7) 0.01056(6) -0.00251(5) -0.00202(5) -0.00083(5)
O11M 0.0182(11) 0.0211(11) 0.0253(10) 0.0019(8) -0.0047(9) -0.0042(8)
O12M 0.0228(11) 0.0174(10) 0.0153(9) -0.0032(7) 0.0011(8) -0.0015(8)
O13M 0.0211(12) 0.0418(13) 0.0198(10) -0.0159(9) 0.0039(9) -0.0109(10)
O14M 0.0278(12) 0.0179(10) 0.0173(9) -0.0016(8) -0.0069(9) -0.0062(9)
O15M 0.0373(14) 0.0157(11) 0.0324(12) -0.0024(9) 0.0176(10) -0.0007(9)
N1 0.0184(13) 0.0151(12) 0.0204(12) 0.0029(9) -0.0055(10) -0.0048(10)
O11N 0.0244(11) 0.0161(10) 0.0233(10) -0.0046(8) -0.0061(9) -0.0003(8)
O12N 0.0244(12) 0.0214(11) 0.0209(10) -0.0055(8) -0.0063(8) 0.0047(9)
O13N 0.0300(13) 0.0245(12) 0.0339(12) -0.0003(9) -0.0206(10) -0.0031(10)
O11 0.0174(10) 0.0175(10) 0.0149(9) -0.0022(7) -0.0046(8) -0.0008(8)
O12 0.0243(11) 0.0235(11) 0.0139(9) -0.0069(8) -0.0004(8) -0.0032(8)
C11 0.0135(14) 0.0174(14) 0.0103(12) -0.0047(10) 0.0016(10) 0.0002(11)
C12 0.0094(13) 0.0165(13) 0.0176(13) -0.0056(10) -0.0029(10) 0.0024(10)
C13 0.0114(13) 0.0159(13) 0.0133(12) -0.0041(10) -0.0018(10) -0.0009(10)
C14 0.0111(13) 0.0162(13) 0.0129(12) -0.0040(10) -0.0010(10) 0.0010(10)
N11 0.0145(12) 0.0121(11) 0.0116(10) -0.0009(8) -0.0033(9) -0.0007(9)
N12 0.0145(12) 0.0115(11) 0.0148(10) -0.0018(8) -0.0033(9) -0.0022(9)
N13 0.0165(12) 0.0156(11) 0.0101(10) -0.0018(8) -0.0015(9) -0.0027(9)
N14 0.0148(12) 0.0141(11) 0.0138(10) -0.0032(8) -0.0028(9) -0.0021(9)
C15 0.0147(14) 0.0138(13) 0.0139(12) -0.0055(10) -0.0002(10) -0.0006(10)
C16 0.0124(14) 0.0169(14) 0.0137(12) -0.0006(10) -0.0018(10) -0.0013(10)
O21 0.0191(11) 0.0208(10) 0.0113(9) -0.0012(7) -0.0012(8) 0.0018(8)
O22 0.0177(11) 0.0253(11) 0.0145(9) -0.0057(8) -0.0026(8) -0.0030(8)
C21 0.0131(14) 0.0143(13) 0.0130(12) -0.0065(10) -0.0013(10) -0.0034(10)
C22 0.0170(14) 0.0099(12) 0.0117(12) -0.0002(9) -0.0026(10) -0.0002(10)
C23 0.0146(14) 0.0123(13) 0.0127(12) -0.0031(10) -0.0020(10) -0.0017(10)
C24 0.0165(14) 0.0127(13) 0.0117(12) -0.0013(10) -0.0015(10) -0.0023(10)
N21 0.0143(12) 0.0155(11) 0.0106(10) -0.0014(8) 0.0001(9) -0.0004(9)
N22 0.0120(12) 0.0166(12) 0.0113(10) -0.0005(8) -0.0011(9) -0.0011(9)
N23 0.0147(12) 0.0154(11) 0.0109(10) -0.0015(8) -0.0012(9) -0.0012(9)
N24 0.0138(12) 0.0176(12) 0.0129(10) -0.0056(9) -0.0016(9) -0.0025(9)
C25 0.0121(14) 0.0190(14) 0.0140(12) -0.0062(10) -0.0039(10) -0.0005(11)
C26 0.0150(14) 0.0133(13) 0.0113(12) 0.0002(10) 0.0011(10) -0.0007(10)
O31 0.0203(11) 0.0203(10) 0.0127(9) -0.0012(7) -0.0010(8) -0.0017(8)
O32 0.0221(11) 0.0195(10) 0.0200(9) -0.0069(8) -0.0088(8) -0.0012(8)
C31 0.0094(13) 0.0185(14) 0.0168(13) -0.0056(10) -0.0027(10) -0.0062(10)
C32 0.0149(14) 0.0175(14) 0.0128(12) -0.0030(10) 0.0012(11) -0.0057(11)
C33 0.0138(14) 0.0139(13) 0.0124(12) -0.0038(10) -0.0001(10) -0.0038(10)
C34 0.0140(14) 0.0130(13) 0.0144(12) -0.0026(10) 0.0000(10) -0.0025(10)
N31 0.0160(12) 0.0148(11) 0.0123(10) -0.0027(8) -0.0003(9) -0.0013(9)
N32 0.0177(12) 0.0148(11) 0.0126(10) -0.0029(8) -0.0024(9) 0.0010(9)
N33 0.0160(12) 0.0140(11) 0.0148(10) -0.0046(9) -0.0029(9) -0.0010(9)
N34 0.0131(12) 0.0139(11) 0.0143(10) -0.0036(8) -0.0031(9) -0.0006(9)
C35 0.0145(14) 0.0154(14) 0.0173(13) -0.0032(10) -0.0037(11) -0.0020(11)
C36 0.0193(15) 0.0143(13) 0.0120(12) -0.0031(10) 0.0001(10) -0.0027(11)
Eu2 0.01330(7) 0.01308(7) 0.01140(6) -0.00395(5) 0.00126(5) -0.00083(5)
O21M 0.0195(12) 0.0468(14) 0.0237(11) -0.0188(10) -0.0028(9) 0.0069(10)
O22M 0.0254(12) 0.0194(10) 0.0179(9) -0.0062(8) -0.0025(8) -0.0016(8)
O23M 0.0179(11) 0.0181(10) 0.0190(9) -0.0021(8) 0.0021(8) -0.0009(8)
O24M 0.0244(12) 0.0150(10) 0.0270(11) -0.0033(8) -0.0063(9) -0.0018(8)
O25M 0.0352(13) 0.0175(10) 0.0165(10) -0.0016(8) 0.0099(9) 0.0052(9)
N2 0.0159(12) 0.0129(11) 0.0187(11) -0.0010(9) 0.0016(9) 0.0011(9)
O21N 0.0222(11) 0.0142(10) 0.0210(10) -0.0065(8) 0.0012(8) -0.0025(8)
O22N 0.0175(10) 0.0171(10) 0.0183(9) -0.0051(7) 0.0013(8) -0.0056(8)
O23N 0.0217(11) 0.0234(11) 0.0308(11) -0.0084(9) 0.0144(9) -0.0054(9)
O41 0.0185(10) 0.0172(10) 0.0138(9) -0.0021(7) 0.0014(8) -0.0023(8)
O42 0.0234(11) 0.0215(11) 0.0161(9) -0.0032(8) 0.0054(8) -0.0021(8)
C41 0.0161(14) 0.0124(13) 0.0132(12) -0.0066(10) 0.0006(10) -0.0006(10)
C42 0.0189(15) 0.0091(13) 0.0170(13) -0.0001(10) 0.0009(11) -0.0034(10)
C43 0.0160(14) 0.0119(13) 0.0167(13) -0.0021(10) 0.0028(11) -0.0019(10)
C44 0.0175(14) 0.0097(13) 0.0174(13) -0.0025(10) 0.0025(11) -0.0024(10)
N41 0.0140(12) 0.0157(12) 0.0143(10) -0.0004(9) 0.0020(9) -0.0018(9)
N42 0.0148(12) 0.0153(11) 0.0148(11) -0.0019(9) 0.0009(9) -0.0022(9)
N43 0.0139(12) 0.0183(12) 0.0160(11) -0.0039(9) 0.0037(9) -0.0024(9)
N44 0.0165(12) 0.0174(12) 0.0141(11) -0.0028(9) 0.0009(9) -0.0023(9)
C45 0.0165(14) 0.0152(13) 0.0170(13) -0.0072(10) 0.0001(11) -0.0018(11)
C46 0.0156(15) 0.0170(14) 0.0204(13) -0.0024(11) 0.0047(11) -0.0036(11)
O51 0.0163(10) 0.0191(10) 0.0165(9) -0.0038(7) 0.0039(8) 0.0000(8)
O52 0.0213(11) 0.0248(11) 0.0134(9) -0.0042(8) 0.0026(8) -0.0024(8)
C51 0.0139(14) 0.0195(14) 0.0102(12) -0.0055(10) -0.0016(10) -0.0012(11)
C52 0.0140(14) 0.0163(14) 0.0164(13) -0.0034(10) 0.0036(11) -0.0053(11)
C53 0.0127(14) 0.0191(14) 0.0164(13) -0.0063(10) -0.0004(11) -0.0043(11)
C54 0.0117(13) 0.0182(14) 0.0151(12) -0.0051(10) 0.0007(10) -0.0031(11)
N51 0.0134(12) 0.0149(11) 0.0152(11) -0.0039(9) 0.0024(9) -0.0011(9)
N52 0.0141(12) 0.0143(11) 0.0131(10) -0.0036(8) 0.0019(9) -0.0005(9)
N53 0.0179(12) 0.0179(12) 0.0139(11) -0.0061(9) 0.0015(9) -0.0018(9)
N54 0.0186(13) 0.0157(12) 0.0127(10) -0.0018(9) 0.0017(9) -0.0009(9)
C55 0.0171(14) 0.0182(14) 0.0133(12) -0.0043(10) 0.0004(11) 0.0014(11)
C56 0.0122(14) 0.0191(14) 0.0168(13) -0.0069(10) 0.0025(11) -0.0039(11)
O61 0.0213(11) 0.0277(11) 0.0188(10) -0.0094(8) 0.0070(8) -0.0030(9)
O62 0.0174(10) 0.0192(10) 0.0135(9) -0.0015(7) -0.0023(8) -0.0017(8)
C61 0.0156(14) 0.0178(14) 0.0137(12) -0.0022(10) -0.0015(11) 0.0014(11)
C62 0.0108(13) 0.0178(14) 0.0156(13) -0.0051(10) 0.0009(10) 0.0001(10)
C63 0.0140(14) 0.0160(13) 0.0104(11) -0.0023(10) -0.0001(10) 0.0021(10)
C64 0.0170(14) 0.0142(13) 0.0120(12) -0.0020(10) -0.0002(10) 0.0009(11)
N61 0.0164(12) 0.0173(12) 0.0145(11) -0.0048(9) 0.0038(9) 0.0002(9)
N62 0.0169(12) 0.0173(12) 0.0126(10) -0.0036(9) 0.0020(9) -0.0027(9)
N63 0.0197(13) 0.0145(11) 0.0106(10) -0.0022(8) -0.0008(9) -0.0021(9)
N64 0.0164(12) 0.0159(11) 0.0119(10) -0.0021(8) -0.0001(9) -0.0033(9)
C65 0.0203(15) 0.0168(14) 0.0138(12) 0.0010(10) 0.0001(11) -0.0034(11)
C66 0.0172(14) 0.0148(13) 0.0146(12) -0.0051(10) 0.0023(11) -0.0008(11)
N3 0.0143(12) 0.0257(13) 0.0158(11) -0.0067(10) 0.0023(9) 0.0000(10)
O31N 0.0341(13) 0.0309(12) 0.0231(11) -0.0105(9) 0.0072(9) -0.0152(10)
O32N 0.0304(12) 0.0276(11) 0.0149(9) -0.0031(8) 0.0027(9) 0.0009(9)
O33N 0.0366(14) 0.0341(12) 0.0196(10) -0.0094(9) -0.0059(9) -0.0091(10)
N4 0.0287(15) 0.0222(13) 0.0264(13) -0.0004(10) 0.0088(11) -0.0026(11)
O41N 0.0366(16) 0.074(2) 0.0591(18) 0.0337(15) 0.0209(14) 0.0132(14)
O42N 0.0444(15) 0.0415(14) 0.0280(12) 0.0042(10) -0.0099(11) -0.0161(12)
O43N 0.0272(14) 0.0400(14) 0.0489(15) -0.0012(11) 0.0044(11) -0.0006(11)
N5 0.0127(12) 0.0263(14) 0.0171(11) -0.0051(10) -0.0036(9) 0.0001(10)
O51N 0.0370(14) 0.0206(11) 0.0250(11) -0.0054(9) -0.0047(10) 0.0067(9)
O52N 0.0375(13) 0.0248(11) 0.0151(10) -0.0006(8) -0.0055(9) 0.0026(10)
O53N 0.0343(13) 0.0358(13) 0.0174(10) -0.0093(9) 0.0026(9) 0.0074(10)
N6 0.0238(14) 0.0180(12) 0.0220(12) -0.0095(10) 0.0008(11) -0.0015(10)
O61N 0.0403(14) 0.0215(11) 0.0236(11) 0.0010(9) 0.0053(10) 0.0021(10)
O62N 0.0219(12) 0.0347(13) 0.0466(14) -0.0093(11) 0.0024(11) -0.0064(10)
O63N 0.0329(14) 0.0326(13) 0.0332(12) 0.0026(10) -0.0126(10) -0.0035(10)
N7 0.064(5) 0.144(8) 0.082(5) -0.068(5) -0.003(4) -0.010(5)
O71N 0.056(6) 0.135(9) 0.076(6) -0.076(6) -0.005(5) -0.002(6)
O72N 0.057(6) 0.136(9) 0.071(5) -0.071(6) -0.005(5) -0.023(6)
O73N 0.067(6) 0.139(8) 0.087(5) -0.067(6) 0.001(5) -0.012(5)
N7A 0.063(5) 0.141(8) 0.079(5) -0.070(5) -0.003(5) -0.007(5)
O71A 0.066(6) 0.142(8) 0.077(5) -0.065(6) -0.005(5) -0.024(6)
O72A 0.056(5) 0.143(8) 0.070(5) -0.072(5) -0.002(4) -0.009(5)
O73A 0.067(7) 0.148(8) 0.090(6) -0.073(6) 0.001(6) 0.006(7)
N8 0.052(5) 0.137(8) 0.073(5) -0.064(6) -0.006(4) 0.014(5)
O81N 0.041(5) 0.121(9) 0.065(5) -0.070(6) 0.004(4) 0.006(6)
O82N 0.060(6) 0.136(9) 0.082(5) -0.070(6) -0.009(5) 0.015(6)
O83N 0.051(5) 0.130(9) 0.062(5) -0.068(6) 0.000(4) 0.029(6)
N8A 0.055(5) 0.134(9) 0.073(5) -0.063(6) -0.004(4) 0.011(5)
O81A 0.055(6) 0.135(9) 0.078(6) -0.072(6) -0.001(5) 0.003(7)
O82A 0.056(6) 0.138(9) 0.068(5) -0.066(6) -0.001(5) 0.027(6)
O83A 0.046(5) 0.138(9) 0.062(5) -0.067(6) -0.002(4) 0.013(6)
O1W 0.0307(13) 0.0253(12) 0.0225(10) -0.0090(9) 0.0007(9) -0.0036(9)
O2W 0.0349(15) 0.0269(13) 0.0680(19) -0.0116(12) 0.0036(13) 0.0005(11)
O3W 0.0323(15) 0.083(2) 0.0226(12) -0.0136(13) -0.0068(10) -0.0096(14)
O4W 0.0222(12) 0.0365(13) 0.0230(11) -0.0103(9) 0.0021(9) -0.0027(10)
O5W 0.0322(13) 0.0235(11) 0.0226(11) -0.0096(9) 0.0005(9) -0.0031(9)
O6W 0.0248(13) 0.0775(19) 0.0170(11) -0.0004(11) 0.0010(10) 0.0098(13)
Tb2 0.01330(7) 0.01308(7) 0.01140(6) -0.00395(5) 0.00126(5) -0.00083(5)
Tb1 0.01324(7) 0.01295(7) 0.01056(6) -0.00251(5) -0.00202(5) -0.00083(5)

loop_
_atom_type_symbol
_atom_type_description
_atom_type_scat_dispersion_real
_atom_type_scat_dispersion_imag
_atom_type_scat_source
C C 0.0033 0.0016 'International Tables Vol C Tables 4.2.6.8 and 6.1.1.4'
H H 0.0000 0.0000 'International Tables Vol C Tables 4.2.6.8 and 6.1.1.4'
Eu Eu -0.1578 3.6682 'International Tables Vol C Tables 4.2.6.8 and 6.1.1.4'
N N 0.0061 0.0033 'International Tables Vol C Tables 4.2.6.8 and 6.1.1.4'
O O 0.0106 0.0060 'International Tables Vol C Tables 4.2.6.8 and 6.1.1.4'
Tb Tb -0.1723 4.1537 'International Tables Vol C Tables 4.2.6.8 and 6.1.1.4'

loop_
_geom_angle_atom_site_label_1
_geom_angle_atom_site_label_2
_geom_angle_atom_site_label_3
_geom_angle
_geom_angle_site_symmetry_1
_geom_angle_site_symmetry_3
_geom_angle_publ_flag
O11M Eu1 H12A 59.7 . . ?
O11M Eu1 H12B 81.2 . . ?
O11M Eu1 H15A 83.6 . . ?
O11M Eu1 H15B 63.9 . . ?
O11M Eu1 O12N 69.25(7) . . ?
O12M Eu1 O11M 76.46(7) . . ?
O12M Eu1 H12A 17.0 . . ?
O12M Eu1 H12B 17.0 . . ?
O12M Eu1 O13M 70.51(7) . . ?
O12M Eu1 O14M 144.44(7) . . ?
O12M Eu1 H15A 155.4 . . ?
O12M Eu1 H15B 127.0 . . ?
O12M Eu1 O11N 120.02(7) . . ?
O12M Eu1 O12N 72.33(6) . . ?
O12M Eu1 O21 73.75(6) . . ?
H12A Eu1 H12B 28.4 . . ?
H12A Eu1 H15A 139.6 . . ?
H12A Eu1 H15B 112.2 . . ?
H12B Eu1 H15A 164.6 . . ?
H12B Eu1 H15B 140.3 . . ?
O13M Eu1 O11M 132.67(7) . . ?
O13M Eu1 H12A 86.1 . . ?
O13M Eu1 H12B 58.3 . . ?
O13M Eu1 O14M 74.24(7) . . ?
O13M Eu1 H15A 134.0 . . ?
O13M Eu1 H15B 161.4 . . ?
O13M Eu1 O11N 101.37(7) . . ?
O13M Eu1 O12N 69.00(7) . . ?
O13M Eu1 O21 130.41(7) . . ?
O14M Eu1 O11M 134.12(7) . . ?
O14M Eu1 H12A 160.2 . . ?
O14M Eu1 H12B 131.8 . . ?
O14M Eu1 H15A 59.9 . . ?
O14M Eu1 H15B 87.6 . . ?
O14M Eu1 O11N 71.36(7) . . ?
O14M Eu1 O12N 99.35(6) . . ?
O14M Eu1 O21 129.57(6) . . ?
O15M Eu1 O11M 80.42(7) . . ?
O15M Eu1 O12M 141.21(6) . . ?
O15M Eu1 H12A 128.1 . . ?
O15M Eu1 H12B 156.4 . . ?
O15M Eu1 O13M 144.37(7) . . ?
O15M Eu1 O14M 71.70(7) . . ?
O15M Eu1 H15A 17.0 . . ?
O15M Eu1 H15B 17.1 . . ?
O15M Eu1 O11N 77.42(7) . . ?
O15M Eu1 O12N 126.72(7) . . ?
O15M Eu1 O21 68.62(6) . . ?
H15A Eu1 H15B 28.5 . . ?
O11N Eu1 O11M 67.40(6) . . ?
O11N Eu1 H12A 111.3 . . ?
O11N Eu1 H12B 108.6 . . ?
O11N Eu1 H15A 63.0 . . ?
O11N Eu1 H15B 76.1 . . ?
O11N Eu1 O12N 51.00(6) . . ?
O11N Eu1 O21 126.22(6) . . ?
O12N Eu1 H12A 70.7 . . ?
O12N Eu1 H12B 58.3 . . ?
O12N Eu1 H15A 113.8 . . ?
O12N Eu1 H15B 119.3 . . ?
O11 Eu1 O11M 141.60(6) . . ?
O11 Eu1 O12M 90.58(7) . . ?
O11 Eu1 H12A 102.3 . . ?
O11 Eu1 H12B 96.9 . . ?
O11 Eu1 O13M 72.28(7) . . ?
O11 Eu1 O14M 74.24(7) . . ?
O11 Eu1 O15M 88.57(7) . . ?
O11 Eu1 H15A 96.4 . . ?
O11 Eu1 H15B 99.1 . . ?
O11 Eu1 O11N 145.40(6) . . ?
O11 Eu1 O12N 140.98(6) . . ?
O11 Eu1 O21 74.91(6) . . ?
O21 Eu1 O11M 66.80(7) . . ?
O21 Eu1 H12A 65.9 . . ?
O21 Eu1 H12B 90.6 . . ?
O21 Eu1 H15A 85.3 . . ?
O21 Eu1 H15B 59.4 . . ?
O21 Eu1 O12N 129.20(6) . . ?
Eu1 O11M H11A 127.0 . . ?
Eu1 O11M H11B 121.6 . . ?
H11A O11M H11B 104.4 . . ?
Tb1 O11M H11A 127.0 . . ?
Tb1 O11M H11B 121.6 . . ?
Eu1 O12M H12A 109.4 . . ?
Eu1 O12M H12B 109.7 . . ?
H12A O12M H12B 104.2 . . ?
Tb1 O12M H12A 109.4 . . ?
Tb1 O12M H12B 109.7 . . ?
Eu1 O13M H13A 125.7 . . ?
Eu1 O13M H13B 128.2 . . ?
H13A O13M H13B 104.7 . . ?
Tb1 O13M H13A 125.7 . . ?
Tb1 O13M H13B 128.2 . . ?
Eu1 O14M H14A 125.8 . . ?
Eu1 O14M H14B 127.9 . . ?
H14A O14M H14B 104.6 . . ?
Tb1 O14M H14A 125.8 . . ?
Tb1 O14M H14B 127.9 . . ?
Eu1 O15M H15A 109.6 . . ?
Eu1 O15M H15B 109.6 . . ?
H15A O15M H15B 104.5 . . ?
Tb1 O15M H15A 109.6 . . ?
Tb1 O15M H15B 109.6 . . ?
O11N N1 Eu1 57.29(13) . . ?
O11N N1 Tb1 57.29(13) . . ?
O12N N1 Eu1 60.28(13) . . ?
O12N N1 O11N 116.8(2) . . ?
O12N N1 Tb1 60.28(13) . . ?
O13N N1 Eu1 170.32(18) . . ?
O13N N1 O11N 121.4(2) . . ?
O13N N1 O12N 121.8(2) . . ?
O13N N1 Tb1 170.32(18) . . ?
N1 O11N Eu1 97.10(15) . . ?
N1 O11N Tb1 97.10(15) . . ?
N1 O12N Eu1 94.12(15) . . ?
N1 O12N Tb1 94.12(15) . . ?
C11 O11 Eu1 158.01(18) . . ?
C11 O11 Tb1 158.01(18) . . ?
O11 C11 N11 125.0(2) . . ?
O11 C11 N12 125.9(2) . . ?
N11 C11 N12 109.1(2) . . ?
O12 C12 N13 126.1(2) . . ?
O12 C12 N14 126.0(2) . . ?
N14 C12 N13 107.9(2) . . ?
C14 C13 H13 111.6 . . ?
N11 C13 H13 111.6 . . ?
N11 C13 C14 103.7(2) . . ?
N14 C13 H13 111.6 . . ?
N14 C13 C14 103.44(19) . . ?
N14 C13 N11 114.4(2) . . ?
C13 C14 H14 111.8 . . ?
N12 C14 C13 102.4(2) . . ?
N12 C14 H14 111.8 . . ?
N12 C14 N13 115.3(2) . . ?
N13 C14 C13 103.0(2) . . ?
N13 C14 H14 111.8 . . ?
C11 N11 C13 111.3(2) . . ?
C11 N11 C36 123.2(2) . 2_776 ?
C13 N11 C36 122.0(2) . 2_776 ?
C11 N12 C14 112.7(2) . . ?
C11 N12 C15 123.5(2) . . ?
C14 N12 C15 123.7(2) . . ?
C12 N13 C14 111.7(2) . . ?
C12 N13 C16 122.1(2) . . ?
C16 N13 C14 124.2(2) . . ?
C12 N14 C13 113.0(2) . . ?
C12 N14 C35 123.3(2) . 2_776 ?
C35 N14 C13 123.0(2) 2_776 . ?
N12 C15 H15C 108.9 . . ?
N12 C15 H15D 108.9 . . ?
H15C C15 H15D 107.7 . . ?
N21 C15 N12 113.5(2) . . ?
N21 C15 H15C 108.9 . . ?
N21 C15 H15D 108.9 . . ?
N13 C16 H16A 108.9 . . ?
N13 C16 H16B 108.9 . . ?
N13 C16 N24 113.2(2) . . ?
H16A C16 H16B 107.8 . . ?
N24 C16 H16A 108.9 . . ?
N24 C16 H16B 108.9 . . ?
C21 O21 Eu1 157.16(18) . . ?
C21 O21 Tb1 157.16(18) . . ?
O21 C21 N21 125.6(2) . . ?
O21 C21 N22 125.2(2) . . ?
N21 C21 N22 109.2(2) . . ?
O22 C22 N23 125.5(2) . . ?
O22 C22 N24 125.6(3) . . ?
N23 C22 N24 108.9(2) . . ?
C24 C23 H23 111.8 . . ?
N21 C23 H23 111.8 . . ?
N21 C23 C24 102.9(2) . . ?
N21 C23 N24 114.9(2) . . ?
N24 C23 H23 111.8 . . ?
N24 C23 C24 102.9(2) . . ?
C23 C24 H24 111.5 . . ?
N22 C24 C23 103.03(19) . . ?
N22 C24 H24 111.5 . . ?
N23 C24 C23 103.2(2) . . ?
N23 C24 H24 111.5 . . ?
N23 C24 N22 115.4(2) . . ?
C15 N21 C23 125.0(2) . . ?
C21 N21 C15 122.2(2) . . ?
C21 N21 C23 112.8(2) . . ?
C21 N22 C24 111.0(2) . . ?
C21 N22 C25 121.6(2) . . ?
C25 N22 C24 123.1(2) . . ?
C22 N23 C24 112.4(2) . . ?
C22 N23 C26 123.6(2) . . ?
C24 N23 C26 123.9(2) . . ?
C22 N24 C16 123.7(2) . . ?
C22 N24 C23 111.2(2) . . ?
C23 N24 C16 123.1(2) . . ?
N22 C25 H25A 108.8 . . ?
N22 C25 H25B 108.8 . . ?
H25A C25 H25B 107.7 . . ?
N31 C25 N22 113.8(2) . . ?
N31 C25 H25A 108.8 . . ?
N31 C25 H25B 108.8 . . ?
N23 C26 H26A 109.0 . . ?
N23 C26 H26B 109.0 . . ?
N23 C26 N34 112.79(19) . . ?
H26A C26 H26B 107.8 . . ?
N34 C26 H26A 109.0 . . ?
N34 C26 H26B 109.0 . . ?
O31 C31 N31 125.9(2) . . ?
O31 C31 N32 125.6(2) . . ?
N31 C31 N32 108.5(2) . . ?
O32 C32 N33 126.4(2) . . ?
O32 C32 N34 125.7(3) . . ?
N34 C32 N33 107.9(2) . . ?
C34 C33 H33 111.9 . . ?
N31 C33 H33 111.9 . . ?
N31 C33 C34 103.4(2) . . ?
N34 C33 H33 111.9 . . ?
N34 C33 C34 103.6(2) . . ?
N34 C33 N31 113.5(2) . . ?
C33 C34 H34 111.8 . . ?
N32 C34 C33 102.87(19) . . ?
N32 C34 H34 111.8 . . ?
N32 C34 N33 115.0(2) . . ?
N33 C34 C33 102.8(2) . . ?
N33 C34 H34 111.8 . . ?
C25 N31 C33 123.5(2) . . ?
C31 N31 C25 123.3(2) . . ?
C31 N31 C33 112.3(2) . . ?
C31 N32 C34 112.6(2) . . ?
C31 N32 C35 123.9(2) . . ?
C34 N32 C35 123.4(2) . . ?
C32 N33 C34 112.4(2) . . ?
C32 N33 C36 121.9(2) . . ?
C36 N33 C34 123.3(2) . . ?
C32 N34 C26 123.2(2) . . ?
C32 N34 C33 112.7(2) . . ?
C33 N34 C26 121.4(2) . . ?
N14 C35 N32 114.3(2) 2_776 . ?
N14 C35 H35A 108.7 2_776 . ?
N14 C35 H35B 108.7 2_776 . ?
N32 C35 H35A 108.7 . . ?
N32 C35 H35B 108.7 . . ?
H35A C35 H35B 107.6 . . ?
N11 C36 H36A 108.8 2_776 . ?
N11 C36 H36B 108.8 2_776 . ?
N33 C36 N11 113.6(2) . 2_776 ?
N33 C36 H36A 108.8 . . ?
N33 C36 H36B 108.8 . . ?
H36A C36 H36B 107.7 . . ?
O21M Eu2 H22A 59.6 . . ?
O21M Eu2 H22B 86.6 . . ?
O21M Eu2 O23M 130.88(7) . . ?
O21M Eu2 H24A 139.8 . . ?
O21M Eu2 H24B 164.7 . . ?
O21M Eu2 O21N 105.66(7) . . ?
O21M Eu2 O22N 69.00(7) . . ?
O21M Eu2 O41 126.06(7) . . ?
O22M Eu2 O21M 70.39(7) . . ?
O22M Eu2 H22A 17.0 . . ?
O22M Eu2 H22B 17.0 . . ?
O22M Eu2 O23M 74.01(7) . . ?
O22M Eu2 H24A 149.8 . . ?
O22M Eu2 H24B 121.7 . . ?
O22M Eu2 O25M 146.95(8) . . ?
O22M Eu2 O21N 120.75(6) . . ?
O22M Eu2 O22N 75.14(6) . . ?
O22M Eu2 O41 69.94(6) . . ?
H22A Eu2 H22B 28.3 . . ?
H22A Eu2 H24A 158.6 . . ?
H22A Eu2 H24B 134.4 . . ?
H22B Eu2 H24A 133.6 . . ?
H22B Eu2 H24B 106.6 . . ?
O23M Eu2 H22A 76.9 . . ?
O23M Eu2 H22B 57.8 . . ?
O23M Eu2 H24A 81.7 . . ?
O23M Eu2 H24B 64.2 . . ?
O23M Eu2 O21N 66.08(6) . . ?
O24M Eu2 O21M 147.89(7) . . ?
O24M Eu2 O22M 136.50(7) . . ?
O24M Eu2 H22A 150.9 . . ?
O24M Eu2 H22B 122.6 . . ?
O24M Eu2 O23M 80.12(7) . . ?
O24M Eu2 H24A 17.1 . . ?
O24M Eu2 H24B 17.0 . . ?
O24M Eu2 O25M 74.29(7) . . ?
O24M Eu2 O21N 77.10(6) . . ?
O24M Eu2 O22N 127.10(6) . . ?
O24M Eu2 O41 68.09(6) . . ?
H24A Eu2 H24B 28.5 . . ?
O25M Eu2 O21M 76.65(8) . . ?
O25M Eu2 H22A 134.8 . . ?
O25M Eu2 H22B 163.0 . . ?
O25M Eu2 O23M 133.32(7) . . ?
O25M Eu2 H24A 63.1 . . ?
O25M Eu2 H24B 90.4 . . ?
O25M Eu2 O21N 70.49(6) . . ?
O25M Eu2 O22N 95.67(6) . . ?
O25M Eu2 O41 131.93(6) . . ?
O21N Eu2 H22A 108.9 . . ?
O21N Eu2 H22B 112.5 . . ?
O21N Eu2 H24A 61.9 . . ?
O21N Eu2 H24B 77.0 . . ?
O22N Eu2 H22A 59.9 . . ?
O22N Eu2 H22B 75.6 . . ?
O22N Eu2 O23M 69.96(6) . . ?
O22N Eu2 H24A 113.1 . . ?
O22N Eu2 H24B 121.2 . . ?
O22N Eu2 O21N 51.29(6) . . ?
O41 Eu2 H22A 86.7 . . ?
O41 Eu2 H22B 61.1 . . ?
O41 Eu2 O23M 67.83(6) . . ?
O41 Eu2 H24A 84.6 . . ?
O41 Eu2 H24B 57.8 . . ?
O41 Eu2 O21N 125.68(6) . . ?
O41 Eu2 O22N 130.79(6) . . ?
O51 Eu2 O21M 74.19(7) . . ?
O51 Eu2 O22M 94.68(6) . . ?
O51 Eu2 H22A 102.7 . . ?
O51 Eu2 H22B 104.6 . . ?
O51 Eu2 O23M 142.02(6) . . ?
O51 Eu2 O24M 84.68(7) . . ?
O51 Eu2 H24A 93.6 . . ?
O51 Eu2 H24B 94.5 . . ?
O51 Eu2 O25M 73.54(6) . . ?
O51 Eu2 O21N 142.85(6) . . ?
O51 Eu2 O22N 143.13(7) . . ?
O51 Eu2 O41 74.22(6) . . ?
Eu2 O21M H21A 124.2 . . ?
Eu2 O21M H21B 129.9 . . ?
H21A O21M H21B 104.3 . . ?
Tb2 O21M H21A 124.2 . . ?
Tb2 O21M H21B 129.9 . . ?
Eu2 O22M H22A 109.5 . . ?
Eu2 O22M H22B 109.4 . . ?
H22A O22M H22B 104.5 . . ?
Tb2 O22M H22A 109.5 . . ?
Tb2 O22M H22B 109.4 . . ?
Eu2 O23M H23A 109.4 . . ?
Eu2 O23M H23B 109.5 . . ?
H23A O23M H23B 104.4 . . ?
Tb2 O23M H23A 109.4 . . ?
Tb2 O23M H23B 109.5 . . ?
Eu2 O24M H24A 109.5 . . ?
Eu2 O24M H24B 109.7 . . ?
H24A O24M H24B 104.3 . . ?
Tb2 O24M H24A 109.5 . . ?
Tb2 O24M H24B 109.7 . . ?
Eu2 O25M H25C 127.4 . . ?
Eu2 O25M H25D 127.3 . . ?
H25C O25M H25D 104.6 . . ?
Tb2 O25M H25C 127.4 . . ?
Tb2 O25M H25D 127.3 . . ?
O21N N2 Eu2 59.52(12) . . ?
O21N N2 Tb2 59.52(12) . . ?
O22N N2 Eu2 58.56(11) . . ?
O22N N2 O21N 117.2(2) . . ?
O22N N2 Tb2 58.56(11) . . ?
O23N N2 Eu2 169.54(18) . . ?
O23N N2 O21N 121.2(2) . . ?
O23N N2 O22N 121.6(2) . . ?
O23N N2 Tb2 169.54(18) . . ?
N2 O21N Eu2 94.62(14) . . ?
N2 O21N Tb2 94.62(14) . . ?
N2 O22N Eu2 95.74(14) . . ?
N2 O22N Tb2 95.74(14) . . ?
C41 O41 Eu2 157.09(18) . . ?
C41 O41 Tb2 157.09(18) . . ?
O41 C41 N41 124.9(2) . . ?
O41 C41 N42 125.7(3) . . ?
N41 C41 N42 109.4(2) . . ?
O42 C42 N43 126.6(3) . . ?
O42 C42 N44 125.0(3) . . ?
N43 C42 N44 108.4(2) . . ?
C44 C43 H43 111.6 . . ?
N41 C43 H43 111.6 . . ?
N41 C43 C44 103.1(2) . . ?
N44 C43 H43 111.6 . . ?
N44 C43 C44 103.3(2) . . ?
N44 C43 N41 114.9(2) . . ?
C43 C44 H44 111.6 . . ?
N42 C44 C43 103.0(2) . . ?
N42 C44 H44 111.6 . . ?
N43 C44 C43 103.2(2) . . ?
N43 C44 H44 111.6 . . ?
N43 C44 N42 115.1(2) . . ?
C41 N41 C43 112.0(2) . . ?
C41 N41 C66 123.4(2) . 2_667 ?
C66 N41 C43 123.8(2) 2_667 . ?
C41 N42 C44 112.4(2) . . ?
C41 N42 C45 123.1(2) . . ?
C45 N42 C44 124.3(2) . . ?
C42 N43 C44 112.2(2) . . ?
C42 N43 C46 123.3(2) . . ?
C44 N43 C46 123.9(2) . . ?
C42 N44 C43 112.0(2) . . ?
C42 N44 C65 122.0(2) . 2_667 ?
C65 N44 C43 124.4(2) 2_667 . ?
N42 C45 H45A 108.9 . . ?
N42 C45 H45B 108.9 . . ?
N42 C45 N51 113.4(2) . . ?
H45A C45 H45B 107.7 . . ?
N51 C45 H45A 108.9 . . ?
N51 C45 H45B 108.9 . . ?
N43 C46 H46A 109.0 . . ?
N43 C46 H46B 109.0 . . ?
N43 C46 N54 112.9(2) . . ?
H46A C46 H46B 107.8 . . ?
N54 C46 H46A 109.0 . . ?
N54 C46 H46B 109.0 . . ?
C51 O51 Eu2 159.63(18) . . ?
C51 O51 Tb2 159.63(18) . . ?
O51 C51 N51 125.5(2) . . ?
O51 C51 N52 124.8(2) . . ?
N51 C51 N52 109.7(2) . . ?
O52 C52 N53 125.5(2) . . ?
O52 C52 N54 125.6(2) . . ?
N53 C52 N54 108.8(2) . . ?
C54 C53 H53 111.8 . . ?
N51 C53 H53 111.8 . . ?
N51 C53 C54 102.59(19) . . ?
N51 C53 N54 114.7(2) . . ?
N54 C53 H53 111.8 . . ?
N54 C53 C54 103.5(2) . . ?
C53 C54 H54 111.9 . . ?
N52 C54 C53 102.9(2) . . ?
N52 C54 H54 111.9 . . ?
N53 C54 C53 102.4(2) . . ?
N53 C54 H54 111.9 . . ?
N53 C54 N52 115.2(2) . . ?
C45 N51 C53 124.1(2) . . ?
C51 N51 C45 123.0(2) . . ?
C51 N51 C53 112.6(2) . . ?
C51 N52 C54 111.3(2) . . ?
C51 N52 C55 120.8(2) . . ?
C55 N52 C54 124.4(2) . . ?
C52 N53 C54 112.8(2) . . ?
C52 N53 C56 123.1(2) . . ?
C54 N53 C56 124.1(2) . . ?
C46 N54 C53 124.0(2) . . ?
C52 N54 C46 122.3(2) . . ?
C52 N54 C53 111.3(2) . . ?
N52 C55 H55A 109.0 . . ?
N52 C55 H55B 109.0 . . ?
H55A C55 H55B 107.8 . . ?
N61 C55 N52 113.0(2) . . ?
N61 C55 H55A 109.0 . . ?
N61 C55 H55B 109.0 . . ?
N53 C56 H56A 108.7 . . ?
N53 C56 H56B 108.7 . . ?
H56A C56 H56B 107.6 . . ?
N64 C56 N53 114.3(2) . . ?
N64 C56 H56A 108.7 . . ?
N64 C56 H56B 108.7 . . ?
O61 C61 N61 126.6(2) . . ?
O61 C61 N62 125.1(2) . . ?
N62 C61 N61 108.3(2) . . ?
O62 C62 N63 125.4(2) . . ?
O62 C62 N64 126.0(2) . . ?
N64 C62 N63 108.6(2) . . ?
C64 C63 H63 111.9 . . ?
N61 C63 H63 111.9 . . ?
N61 C63 C64 103.3(2) . . ?
N64 C63 H63 111.9 . . ?
N64 C63 C64 103.3(2) . . ?
N64 C63 N61 114.0(2) . . ?
C63 C64 H64 111.8 . . ?
N62 C64 C63 103.0(2) . . ?
N62 C64 H64 111.8 . . ?
N62 C64 N63 114.8(2) . . ?
N63 C64 C63 102.9(2) . . ?
N63 C64 H64 111.8 . . ?
C55 N61 C63 120.8(2) . . ?
C61 N61 C55 123.2(2) . . ?
C61 N61 C63 111.7(2) . . ?
C61 N62 C64 112.8(2) . . ?
C61 N62 C65 124.3(2) . . ?
C64 N62 C65 122.4(2) . . ?
C62 N63 C64 112.2(2) . . ?
C62 N63 C66 122.1(2) . . ?
C66 N63 C64 122.6(2) . . ?
C56 N64 C63 122.2(2) . . ?
C62 N64 C56 123.2(2) . . ?
C62 N64 C63 112.6(2) . . ?
N44 C65 N62 113.7(2) 2_667 . ?
N44 C65 H65A 108.8 2_667 . ?
N44 C65 H65B 108.8 2_667 . ?
N62 C65 H65A 108.8 . . ?
N62 C65 H65B 108.8 . . ?
H65A C65 H65B 107.7 . . ?
N41 C66 H66A 108.9 2_667 . ?
N41 C66 H66B 108.9 2_667 . ?
N63 C66 N41 113.6(2) . 2_667 ?
N63 C66 H66A 108.9 . . ?
N63 C66 H66B 108.9 . . ?
H66A C66 H66B 107.7 . . ?
O31N N3 O32N 120.3(2) . . ?
O31N N3 O33N 120.2(2) . . ?
O33N N3 O32N 119.5(2) . . ?
O41N N4 O42N 121.2(3) . . ?
O41N N4 O43N 118.7(3) . . ?
O42N N4 O43N 120.0(2) . . ?
O51N N5 O52N 120.4(2) . . ?
O51N N5 O53N 120.1(2) . . ?
O53N N5 O52N 119.5(2) . . ?
O62N N6 O61N 120.2(3) . . ?
O63N N6 O61N 120.1(2) . . ?
O63N N6 O62N 119.6(2) . . ?
O72N N7 O71N 119.3(7) . . ?
O72N N7 O73N 121.0(7) . . ?
O73N N7 O71N 119.0(7) . . ?
O71A N7A O72A 124.3(17) . . ?
O71A N7A O73A 117.3(16) . . ?
O73A N7A O72A 118.4(16) . . ?
O81N N8 O82N 118.9(7) . . ?
O83N N8 O81N 120.9(7) . . ?
O83N N8 O82N 120.2(7) . . ?
O81A N8A O83A 118.7(14) . . ?
O82A N8A O81A 115.7(15) . . ?
O82A N8A O83A 125.1(15) . . ?
H1WA O1W H1WB 104.4 . . ?
H2WA O2W H2WB 104.7 . . ?
H3WA O3W H3WB 104.4 . . ?
H4WA O4W H4WB 104.4 . . ?
H5WA O5W H5WB 104.4 . . ?
H6WA O6W H6WB 104.5 . . ?
O21M Tb2 O23M 130.88(7) . . ?
O21M Tb2 O21N 105.66(7) . . ?
O21M Tb2 O22N 69.00(7) . . ?
O21M Tb2 O41 126.06(7) . . ?
O22M Tb2 O21M 70.39(7) . . ?
O22M Tb2 O23M 74.01(7) . . ?
O22M Tb2 O25M 146.95(8) . . ?
O22M Tb2 O21N 120.75(6) . . ?
O22M Tb2 O22N 75.14(6) . . ?
O22M Tb2 O41 69.94(6) . . ?
O23M Tb2 O21N 66.08(6) . . ?
O24M Tb2 O21M 147.89(7) . . ?
O24M Tb2 O22M 136.50(7) . . ?
O24M Tb2 O23M 80.12(7) . . ?
O24M Tb2 O25M 74.29(7) . . ?
O24M Tb2 O21N 77.10(6) . . ?
O24M Tb2 O22N 127.10(6) . . ?
O24M Tb2 O41 68.09(6) . . ?
O25M Tb2 O21M 76.65(8) . . ?
O25M Tb2 O23M 133.32(7) . . ?
O25M Tb2 O21N 70.49(6) . . ?
O25M Tb2 O22N 95.67(6) . . ?
O25M Tb2 O41 131.93(6) . . ?
O22N Tb2 O23M 69.96(6) . . ?
O22N Tb2 O21N 51.29(6) . . ?
O41 Tb2 O23M 67.83(6) . . ?
O41 Tb2 O21N 125.68(6) . . ?
O41 Tb2 O22N 130.79(6) . . ?
O51 Tb2 O21M 74.19(7) . . ?
O51 Tb2 O22M 94.68(6) . . ?
O51 Tb2 O23M 142.02(6) . . ?
O51 Tb2 O24M 84.68(7) . . ?
O51 Tb2 O25M 73.54(6) . . ?
O51 Tb2 O21N 142.85(6) . . ?
O51 Tb2 O22N 143.13(7) . . ?
O51 Tb2 O41 74.22(6) . . ?
O11M Tb1 O12N 69.25(7) . . ?
O12M Tb1 O11M 76.46(7) . . ?
O12M Tb1 O13M 70.51(7) . . ?
O12M Tb1 O14M 144.44(7) . . ?
O12M Tb1 O11N 120.02(7) . . ?
O12M Tb1 O12N 72.33(6) . . ?
O12M Tb1 O21 73.75(6) . . ?
O13M Tb1 O11M 132.67(7) . . ?
O13M Tb1 O14M 74.24(7) . . ?
O13M Tb1 O11N 101.37(7) . . ?
O13M Tb1 O12N 69.00(7) . . ?
O13M Tb1 O21 130.41(7) . . ?
O14M Tb1 O11M 134.12(7) . . ?
O14M Tb1 O11N 71.36(7) . . ?
O14M Tb1 O12N 99.35(6) . . ?
O14M Tb1 O21 129.57(6) . . ?
O15M Tb1 O11M 80.42(7) . . ?
O15M Tb1 O12M 141.21(6) . . ?
O15M Tb1 O13M 144.37(7) . . ?
O15M Tb1 O14M 71.70(7) . . ?
O15M Tb1 O11N 77.42(7) . . ?
O15M Tb1 O12N 126.72(7) . . ?
O15M Tb1 O21 68.62(6) . . ?
O11N Tb1 O11M 67.40(6) . . ?
O11N Tb1 O12N 51.00(6) . . ?
O11N Tb1 O21 126.22(6) . . ?
O11 Tb1 O11M 141.60(6) . . ?
O11 Tb1 O12M 90.58(7) . . ?
O11 Tb1 O13M 72.28(7) . . ?
O11 Tb1 O14M 74.24(7) . . ?
O11 Tb1 O15M 88.57(7) . . ?
O11 Tb1 O11N 145.40(6) . . ?
O11 Tb1 O12N 140.98(6) . . ?
O11 Tb1 O21 74.91(6) . . ?
O21 Tb1 O11M 66.80(7) . . ?
O21 Tb1 O12N 129.20(6) . . ?

loop_
_geom_bond_atom_site_label_1
_geom_bond_atom_site_label_2
_geom_bond_distance
_geom_bond_site_symmetry_2
_geom_bond_publ_flag
Eu1 O11M 2.485(2) . ?
Eu1 O12M 2.3970(18) . ?
Eu1 H12A 2.8097 . ?
Eu1 H12B 2.8130 . ?
Eu1 O13M 2.4153(18) . ?
Eu1 O14M 2.4242(18) . ?
Eu1 O15M 2.3774(19) . ?
Eu1 H15A 2.7922 . ?
Eu1 H15B 2.7926 . ?
Eu1 O11N 2.467(2) . ?
Eu1 O12N 2.533(2) . ?
Eu1 O11 2.3665(19) . ?
Eu1 O21 2.4700(17) . ?
O11M H11A 0.8679 . ?
O11M H11B 0.8685 . ?
O11M Tb1 2.4848(19) . ?
O12M H12A 0.8728 . ?
O12M H12B 0.8721 . ?
O12M Tb1 2.3970(18) . ?
O13M H13A 0.8695 . ?
O13M H13B 0.8697 . ?
O13M Tb1 2.4153(18) . ?
O14M H14A 0.8708 . ?
O14M H14B 0.8696 . ?
O14M Tb1 2.4242(18) . ?
O15M H15A 0.8690 . ?
O15M H15B 0.8713 . ?
O15M Tb1 2.3774(19) . ?
N1 O11N 1.267(3) . ?
N1 O12N 1.260(3) . ?
N1 O13N 1.227(3) . ?
N1 Tb1 2.909(2) . ?
O11N Tb1 2.467(2) . ?
O12N Tb1 2.533(2) . ?
O11 C11 1.232(3) . ?
O11 Tb1 2.3665(19) . ?
O12 C12 1.218(3) . ?
C11 N11 1.352(3) . ?
C11 N12 1.360(3) . ?
C12 N13 1.373(3) . ?
C12 N14 1.368(3) . ?
C13 H13 1.0000 . ?
C13 C14 1.546(4) . ?
C13 N11 1.453(3) . ?
C13 N14 1.434(3) . ?
C14 H14 1.0000 . ?
C14 N12 1.440(3) . ?
C14 N13 1.457(3) . ?
N11 C36 1.455(3) 2_776 ?
N12 C15 1.447(3) . ?
N13 C16 1.448(3) . ?
N14 C35 1.432(3) 2_776 ?
C15 H15C 0.9900 . ?
C15 H15D 0.9900 . ?
C15 N21 1.438(3) . ?
C16 H16A 0.9900 . ?
C16 H16B 0.9900 . ?
C16 N24 1.451(3) . ?
O21 C21 1.228(3) . ?
O21 Tb1 2.4700(17) . ?
O22 C22 1.230(3) . ?
C21 N21 1.353(3) . ?
C21 N22 1.365(3) . ?
C22 N23 1.357(3) . ?
C22 N24 1.367(3) . ?
C23 H23 1.0000 . ?
C23 C24 1.551(4) . ?
C23 N21 1.445(3) . ?
C23 N24 1.449(3) . ?
C24 H24 1.0000 . ?
C24 N22 1.467(3) . ?
C24 N23 1.434(3) . ?
N22 C25 1.455(3) . ?
N23 C26 1.446(3) . ?
C25 H25A 0.9900 . ?
C25 H25B 0.9900 . ?
C25 N31 1.444(3) . ?
C26 H26A 0.9900 . ?
C26 H26B 0.9900 . ?
C26 N34 1.450(3) . ?
O31 C31 1.232(3) . ?
O32 C32 1.220(3) . ?
C31 N31 1.359(3) . ?
C31 N32 1.365(3) . ?
C32 N33 1.372(3) . ?
C32 N34 1.365(3) . ?
C33 H33 1.0000 . ?
C33 C34 1.548(3) . ?
C33 N31 1.450(3) . ?
C33 N34 1.440(3) . ?
C34 H34 1.0000 . ?
C34 N32 1.448(3) . ?
C34 N33 1.449(3) . ?
N32 C35 1.450(3) . ?
N33 C36 1.446(3) . ?
C35 N14 1.432(3) 2_776 ?
C35 H35A 0.9900 . ?
C35 H35B 0.9900 . ?
C36 N11 1.455(3) 2_776 ?
C36 H36A 0.9900 . ?
C36 H36B 0.9900 . ?
Eu2 O21M 2.414(2) . ?
Eu2 O22M 2.4016(18) . ?
Eu2 H22A 2.8158 . ?
Eu2 H22B 2.8126 . ?
Eu2 O23M 2.4891(19) . ?
Eu2 O24M 2.380(2) . ?
Eu2 H24A 2.7946 . ?
Eu2 H24B 2.7953 . ?
Eu2 O25M 2.4045(19) . ?
Eu2 O21N 2.5067(18) . ?
Eu2 O22N 2.4859(17) . ?
Eu2 O41 2.4578(17) . ?
Eu2 O51 2.3461(17) . ?
O21M H21A 0.8699 . ?
O21M H21B 0.8690 . ?
O21M Tb2 2.414(2) . ?
O22M H22A 0.8726 . ?
O22M H22B 0.8701 . ?
O22M Tb2 2.4016(18) . ?
O23M H23A 0.8727 . ?
O23M H23B 0.8702 . ?
O23M Tb2 2.4891(19) . ?
O24M H24A 0.8712 . ?
O24M H24B 0.8690 . ?
O24M Tb2 2.380(2) . ?
O25M H25C 0.8679 . ?
O25M H25D 0.8699 . ?
O25M Tb2 2.4045(19) . ?
N2 O21N 1.268(3) . ?
N2 O22N 1.264(3) . ?
N2 O23N 1.228(3) . ?
N2 Tb2 2.899(2) . ?
O21N Tb2 2.5067(18) . ?
O22N Tb2 2.4859(17) . ?
O41 C41 1.236(3) . ?
O41 Tb2 2.4578(18) . ?
O42 C42 1.224(3) . ?
C41 N41 1.349(3) . ?
C41 N42 1.355(3) . ?
C42 N43 1.357(4) . ?
C42 N44 1.372(3) . ?
C43 H43 1.0000 . ?
C43 C44 1.551(4) . ?
C43 N41 1.457(3) . ?
C43 N44 1.441(3) . ?
C44 H44 1.0000 . ?
C44 N42 1.447(3) . ?
C44 N43 1.443(3) . ?
N41 C66 1.450(3) 2_667 ?
N42 C45 1.435(4) . ?
N43 C46 1.449(4) . ?
N44 C65 1.439(4) 2_667 ?
C45 H45A 0.9900 . ?
C45 H45B 0.9900 . ?
C45 N51 1.444(3) . ?
C46 H46A 0.9900 . ?
C46 H46B 0.9900 . ?
C46 N54 1.451(3) . ?
O51 C51 1.235(3) . ?
O51 Tb2 2.3461(17) . ?
O52 C52 1.225(3) . ?
C51 N51 1.351(3) . ?
C51 N52 1.354(3) . ?
C52 N53 1.363(3) . ?
C52 N54 1.364(3) . ?
C53 H53 1.0000 . ?
C53 C54 1.557(4) . ?
C53 N51 1.450(3) . ?
C53 N54 1.453(3) . ?
C54 H54 1.0000 . ?
C54 N52 1.466(3) . ?
C54 N53 1.445(3) . ?
N52 C55 1.455(3) . ?
N53 C56 1.453(3) . ?
C55 H55A 0.9900 . ?
C55 H55B 0.9900 . ?
C55 N61 1.444(3) . ?
C56 H56A 0.9900 . ?
C56 H56B 0.9900 . ?
C56 N64 1.442(3) . ?
O61 C61 1.228(3) . ?
O62 C62 1.230(3) . ?
C61 N61 1.368(3) . ?
C61 N62 1.366(3) . ?
C62 N63 1.365(3) . ?
C62 N64 1.357(3) . ?
C63 H63 1.0000 . ?
C63 C64 1.549(4) . ?
C63 N61 1.453(3) . ?
C63 N64 1.449(3) . ?
C64 H64 1.0000 . ?
C64 N62 1.443(3) . ?
C64 N63 1.455(3) . ?
N62 C65 1.446(3) . ?
N63 C66 1.441(3) . ?
C65 N44 1.439(4) 2_667 ?
C65 H65A 0.9900 . ?
C65 H65B 0.9900 . ?
C66 N41 1.450(3) 2_667 ?
C66 H66A 0.9900 . ?
C66 H66B 0.9900 . ?
N3 O31N 1.245(3) . ?
N3 O32N 1.256(3) . ?
N3 O33N 1.246(3) . ?
N4 O41N 1.217(3) . ?
N4 O42N 1.245(3) . ?
N4 O43N 1.252(3) . ?
N5 O51N 1.245(3) . ?
N5 O52N 1.255(3) . ?
N5 O53N 1.251(3) . ?
N6 O61N 1.255(3) . ?
N6 O62N 1.251(3) . ?
N6 O63N 1.236(3) . ?
N7 O71N 1.245(7) . ?
N7 O72N 1.228(7) . ?
N7 O73N 1.235(7) . ?
N7A O71A 1.219(8) . ?
N7A O72A 1.238(8) . ?
N7A O73A 1.229(8) . ?
N8 O81N 1.239(7) . ?
N8 O82N 1.240(7) . ?
N8 O83N 1.227(7) . ?
N8A O81A 1.232(8) . ?
N8A O82A 1.223(8) . ?
N8A O83A 1.236(8) . ?
O1W H1WA 0.8689 . ?
O1W H1WB 0.8708 . ?
O2W H2WA 0.8695 . ?
O2W H2WB 0.8690 . ?
O3W H3WA 0.8701 . ?
O3W H3WB 0.8674 . ?
O4W H4WA 0.8702 . ?
O4W H4WB 0.8679 . ?
O5W H5WA 0.8676 . ?
O5W H5WB 0.8691 . ?
O6W H6WA 0.8666 . ?
O6W H6WB 0.8695 . ?
